data_7119555
loop_
_publ_author_name
'Li, Bin'
'Kundu, Subrata'
'Zhu, Hongping'
'Keil, Helena'
'Herbst-Irmer, Regine'
'Stalke, Dietmar'
'Frenking, Gernot'
'Andrada, Diego M.'
'Roesky, Herbert W.'

_publ_section_title
;
 An open route to asymmetric substituted Al-Al bonds using Al(i)- and
 Al(iii)-precursors.
;
_journal_issue 17
_journal_name_full 'Chemical communications (Cambridge, England)'
_journal_page_first 2543
_journal_page_last 2546
_journal_paper_doi 10.1039/c7cc00325k
_journal_volume 53
_journal_year 2017
_chemical_formula_moiety '2(C49 H72 Al2 I3 N3), 3(C7 H8)'
_chemical_formula_sum 'C59.5 H84 Al2 I3 N3'
_chemical_formula_weight 1275.95
_space_group_crystal_system monoclinic
_space_group_IT_number 14
_space_group_name_Hall '-P 2yn'
_space_group_name_H-M_alt 'P 1 21/n 1'
_symmetry_space_group_name_Hall '-P 2yn'
_symmetry_space_group_name_H-M 'P 1 21/n 1'
_atom_sites_solution_hydrogens geom
_audit_creation_method SHELXL-2016/6
_audit_update_record
;
2017-01-04 deposited with the CCDC.
2017-01-27 downloaded from the CCDC.
;
_cell_angle_alpha 90
_cell_angle_beta 97.95(2)
_cell_angle_gamma 90
_cell_formula_units_Z 4
_cell_length_a 10.457(2)
_cell_length_b 19.397(2)
_cell_length_c 29.510(3)
_cell_measurement_reflns_used 9961
_cell_measurement_temperature 100(2)
_cell_measurement_theta_max 26.2925
_cell_measurement_theta_min 2.2125
_cell_volume 5928.1(15)
_computing_cell_refinement 'SAINT V8.30C'
_computing_data_collection 'APEX2 v2012.2'
_computing_data_reduction 'SAINT V8.30C'
_computing_molecular_graphics 'XP Version 5.1'
_computing_publication_material 'XP Version 5.1'
_computing_structure_refinement 'SHELXL-2016/6 (Sheldrick, 2016)'
_computing_structure_solution 'SHELXT(G.M.Sheldrick,Acta Cryst.(2015)A71,3-8)'
_diffrn_ambient_temperature 100(2)
_diffrn_measured_fraction_theta_full 1.000
_diffrn_measured_fraction_theta_max 0.998
_diffrn_measurement_device_type 'Bruker Smart APEX II Ultra'
_diffrn_measurement_method 'omega scans'
_diffrn_radiation_type MoK\a
_diffrn_radiation_wavelength 0.71073
_diffrn_reflns_av_R_equivalents 0.0553
_diffrn_reflns_av_unetI/netI 0.0251
_diffrn_reflns_Laue_measured_fraction_full 1.000
_diffrn_reflns_Laue_measured_fraction_max 0.998
_diffrn_reflns_limit_h_max 13
_diffrn_reflns_limit_h_min -13
_diffrn_reflns_limit_k_max 24
_diffrn_reflns_limit_k_min -24
_diffrn_reflns_limit_l_max 36
_diffrn_reflns_limit_l_min -36
_diffrn_reflns_number 157393
_diffrn_reflns_point_group_measured_fraction_full 1.000
_diffrn_reflns_point_group_measured_fraction_max 0.998
_diffrn_reflns_theta_full 25.242
_diffrn_reflns_theta_max 26.463
_diffrn_reflns_theta_min 1.260
_diffrn_source 'BRUKER Rotating Anode'
_exptl_absorpt_coefficient_mu 1.649
_exptl_absorpt_correction_T_max 0.7454
_exptl_absorpt_correction_T_min 0.6659
_exptl_absorpt_correction_type multi-scan
_exptl_absorpt_process_details SADABS-2016/2
_exptl_crystal_colour colorless
_exptl_crystal_density_diffrn 1.430
_exptl_crystal_description block
_exptl_crystal_F_000 2588
_exptl_crystal_size_max 0.200
_exptl_crystal_size_mid 0.200
_exptl_crystal_size_min 0.100
_refine_diff_density_max 1.101
_refine_diff_density_min -0.428
_refine_diff_density_rms 0.087
_refine_ls_extinction_method none
_refine_ls_goodness_of_fit_ref 1.073
_refine_ls_hydrogen_treatment constr
_refine_ls_matrix_type full
_refine_ls_number_parameters 750
_refine_ls_number_reflns 12214
_refine_ls_number_restraints 918
_refine_ls_restrained_S_all 1.051
_refine_ls_R_factor_all 0.0353
_refine_ls_R_factor_gt 0.0285
_refine_ls_shift/su_max 0.004
_refine_ls_shift/su_mean 0.000
_refine_ls_structure_factor_coef Fsqd
_refine_ls_weighting_details 'w=1/[\s^2^(Fo^2^)+(0.0271P)^2^+8.0058P] where P=(Fo^2^+2Fc^2^)/3'
_refine_ls_weighting_scheme calc
_refine_ls_wR_factor_gt 0.0648
_refine_ls_wR_factor_ref 0.0685
_reflns_Friedel_coverage 0.000
_reflns_number_gt 10632
_reflns_number_total 12214
_reflns_threshold_expression 'I > 2\s(I)'
_cod_data_source_file c7cc00325k2.cif
_cod_data_source_block pub_2b
_cod_depositor_comments 'Adding full bibliography for 7119554--7119556.cif.'
_cod_original_formula_sum 'C59.50 H84 Al2 I3 N3'
_cod_database_code 7119555
_shelx_shelxl_version_number 2016/6
_shelx_space_group_comment
;
The symmetry employed for this shelxl refinement is uniquely defined
by the following loop, which should always be used as a source of
symmetry information in preference to the above space-group names.
They are only intended as comments.
;

loop_
_space_group_symop_operation_xyz
'x, y, z'
'-x+1/2, y+1/2, -z+1/2'
'-x, -y, -z'
'x-1/2, -y-1/2, z-1/2'

loop_
_atom_site_label
_atom_site_type_symbol
_atom_site_fract_x
_atom_site_fract_y
_atom_site_fract_z
_atom_site_U_iso_or_equiv
_atom_site_adp_type
_atom_site_occupancy
_atom_site_site_symmetry_order
_atom_site_calc_flag
_atom_site_refinement_flags_posn
_atom_site_refinement_flags_adp
_atom_site_refinement_flags_occupancy
_atom_site_disorder_assembly
_atom_site_disorder_group
I1 I 0.29279(2) 0.43885(2) 0.81848(2) 0.02656(5) Uani 1 1 d . . . . .
Al1 Al 0.50435(7) 0.51170(4) 0.83059(3) 0.01629(15) Uani 1 1 d . . . . .
I2 I 0.51973(2) 0.55841(2) 0.91207(2) 0.02077(5) Uani 1 1 d . . . . .
Al2 Al 0.51133(7) 0.61793(4) 0.77546(2) 0.01500(15) Uani 1 1 d . . . . .
N2 N 0.4228(2) 0.62543(11) 0.71374(7) 0.0167(4) Uani 1 1 d . . . . .
I3 I 0.75248(2) 0.64181(2) 0.76473(2) 0.02020(5) Uani 1 1 d . . . . .
N3 N 0.46018(19) 0.70644(11) 0.79580(7) 0.0160(4) Uani 1 1 d . . . . .
N1 N 0.6602(2) 0.37866(11) 0.86070(7) 0.0163(4) Uani 1 1 d D U . . .
C1 C 0.6174(2) 0.42287(13) 0.82891(9) 0.0178(5) Uani 1 1 d D U . . .
C2 C 0.6455(3) 0.39489(14) 0.78264(9) 0.0241(6) Uani 1 1 d D U . . .
C5 C 0.5372(3) 0.40505(17) 0.74287(10) 0.0366(8) Uani 1 1 d D U . . .
H5A H 0.563230 0.385411 0.714946 0.055 Uiso 1 1 calc R U . . .
H5B H 0.519936 0.454420 0.738369 0.055 Uiso 1 1 calc R U . . .
H5C H 0.458874 0.381858 0.749758 0.055 Uiso 1 1 calc R U . . .
C6 C 0.7662(3) 0.43304(18) 0.77198(11) 0.0368(8) Uani 1 1 d D U . . .
H6A H 0.788055 0.417430 0.742405 0.055 Uiso 1 1 calc R U . . .
H6B H 0.838488 0.423332 0.795991 0.055 Uiso 1 1 calc R U . . .
H6C H 0.749348 0.482752 0.770722 0.055 Uiso 1 1 calc R U . . .
C3A C 0.6660(5) 0.31761(19) 0.79198(13) 0.0274(10) Uani 0.851(12) 1 d D U P A 1
H3A H 0.584560 0.292023 0.782839 0.033 Uiso 0.851(12) 1 calc R U P A 1
H3B H 0.732594 0.299303 0.774421 0.033 Uiso 0.851(12) 1 calc R U P A 1
C4 C 0.7094(3) 0.30969(13) 0.84310(9) 0.0220(6) Uani 1 1 d D U . . .
C7A C 0.8554(3) 0.3029(3) 0.85624(17) 0.0267(10) Uani 0.851(12) 1 d D U P A 1
H7A H 0.884489 0.259074 0.844634 0.040 Uiso 0.851(12) 1 calc R U P A 1
H7B H 0.876735 0.304049 0.889636 0.040 Uiso 0.851(12) 1 calc R U P A 1
H7C H 0.898727 0.341143 0.842893 0.040 Uiso 0.851(12) 1 calc R U P A 1
C8A C 0.6471(4) 0.24840(18) 0.86282(14) 0.0240(9) Uani 0.851(12) 1 d D U P A 1
H8A H 0.552981 0.252824 0.856495 0.036 Uiso 0.851(12) 1 calc R U P A 1
H8B H 0.673845 0.246633 0.895962 0.036 Uiso 0.851(12) 1 calc R U P A 1
H8C H 0.674095 0.205980 0.848785 0.036 Uiso 0.851(12) 1 calc R U P A 1
C8B C 0.601(3) 0.2556(13) 0.8405(14) 0.052(8) Uani 0.149(12) 1 d D U P A 2
H8X H 0.522450 0.274126 0.822588 0.078 Uiso 0.149(12) 1 calc R U P A 2
H8Y H 0.627563 0.213726 0.825769 0.078 Uiso 0.149(12) 1 calc R U P A 2
H8Z H 0.583412 0.244558 0.871461 0.078 Uiso 0.149(12) 1 calc R U P A 2
C7B C 0.831(3) 0.2829(15) 0.8703(10) 0.041(7) Uani 0.149(12) 1 d D U P A 2
H7X H 0.816092 0.274378 0.901916 0.061 Uiso 0.149(12) 1 calc R U P A 2
H7Y H 0.856323 0.239760 0.856730 0.061 Uiso 0.149(12) 1 calc R U P A 2
H7Z H 0.900042 0.317012 0.870148 0.061 Uiso 0.149(12) 1 calc R U P A 2
C3B C 0.716(3) 0.3256(10) 0.7930(6) 0.038(5) Uani 0.149(12) 1 d D U P A 2
H3X H 0.673634 0.288720 0.773193 0.045 Uiso 0.149(12) 1 calc R U P A 2
H3Y H 0.807166 0.329367 0.787484 0.045 Uiso 0.149(12) 1 calc R U P A 2
C9 C 0.6817(2) 0.39185(13) 0.91021(8) 0.0154(5) Uani 1 1 d . . . . .
C10 C 0.7955(2) 0.42733(13) 0.92767(9) 0.0183(5) Uani 1 1 d . . . . .
C11 C 0.8201(3) 0.43749(15) 0.97473(10) 0.0254(6) Uani 1 1 d . . . . .
H11 H 0.895953 0.461619 0.987205 0.030 Uiso 1 1 calc R U . . .
C12 C 0.7379(3) 0.41362(16) 1.00363(9) 0.0254(6) Uani 1 1 d . . . . .
H12 H 0.757131 0.421066 1.035663 0.030 Uiso 1 1 calc R U . . .
C13 C 0.6268(2) 0.37860(14) 0.98582(9) 0.0205(5) Uani 1 1 d . . . . .
H13 H 0.570934 0.361657 1.006060 0.025 Uiso 1 1 calc R U . . .
C14 C 0.5948(2) 0.36759(13) 0.93889(9) 0.0171(5) Uani 1 1 d . . . . .
C15 C 0.4649(2) 0.33411(14) 0.92309(9) 0.0214(6) Uani 1 1 d . . . . .
H15 H 0.452454 0.331084 0.888933 0.026 Uiso 1 1 calc R U . . .
C16 C 0.4559(3) 0.26091(15) 0.94285(10) 0.0289(7) Uani 1 1 d . . . . .
H16A H 0.378452 0.237894 0.927433 0.043 Uiso 1 1 calc R U . . .
H16B H 0.450971 0.263925 0.975713 0.043 Uiso 1 1 calc R U . . .
H16C H 0.532606 0.234398 0.937960 0.043 Uiso 1 1 calc R U . . .
C17 C 0.3552(3) 0.37737(17) 0.93785(10) 0.0294(7) Uani 1 1 d . . . . .
H17A H 0.361952 0.424896 0.927171 0.044 Uiso 1 1 calc R U . . .
H17B H 0.361504 0.376985 0.971298 0.044 Uiso 1 1 calc R U . . .
H17C H 0.271936 0.357891 0.924537 0.044 Uiso 1 1 calc R U . . .
C18 C 0.8903(3) 0.45829(15) 0.89861(10) 0.0253(6) Uani 1 1 d . . . . .
H18 H 0.866224 0.441409 0.866552 0.030 Uiso 1 1 calc R U . . .
C19 C 1.0301(3) 0.43598(17) 0.91477(11) 0.0328(7) Uani 1 1 d . . . . .
H19A H 1.034239 0.385600 0.916940 0.049 Uiso 1 1 calc R U . . .
H19B H 1.059319 0.456157 0.944863 0.049 Uiso 1 1 calc R U . . .
H19C H 1.085802 0.451960 0.892804 0.049 Uiso 1 1 calc R U . . .
C20 C 0.8812(3) 0.53673(17) 0.89784(14) 0.0429(9) Uani 1 1 d . . . . .
H20A H 0.941308 0.555356 0.878228 0.064 Uiso 1 1 calc R U . . .
H20B H 0.903658 0.554636 0.928977 0.064 Uiso 1 1 calc R U . . .
H20C H 0.792955 0.550624 0.885808 0.064 Uiso 1 1 calc R U . . .
C21 C 0.4380(2) 0.75790(13) 0.76571(9) 0.0186(5) Uani 1 1 d . . . . .
C22 C 0.4229(2) 0.74900(13) 0.71843(9) 0.0199(5) Uani 1 1 d . . . . .
H22 H 0.426236 0.789683 0.700713 0.024 Uiso 1 1 calc R U . . .
C23 C 0.4034(2) 0.68754(13) 0.69406(9) 0.0179(5) Uani 1 1 d . . . . .
C24 C 0.4236(3) 0.83064(14) 0.78198(10) 0.0266(6) Uani 1 1 d . . . . .
H24A H 0.383492 0.859067 0.756435 0.040 Uiso 1 1 calc R U . . .
H24B H 0.508800 0.849377 0.793663 0.040 Uiso 1 1 calc R U . . .
H24C H 0.368982 0.830848 0.806428 0.040 Uiso 1 1 calc R U . . .
C25 C 0.3543(3) 0.69453(14) 0.64368(9) 0.0224(6) Uani 1 1 d . . . . .
H25A H 0.427578 0.696351 0.626314 0.034 Uiso 1 1 calc R U . . .
H25B H 0.303508 0.736969 0.638460 0.034 Uiso 1 1 calc R U . . .
H25C H 0.299765 0.654800 0.633574 0.034 Uiso 1 1 calc R U . . .
C26 C 0.3857(3) 0.56488(13) 0.68575(9) 0.0191(5) Uani 1 1 d . . . . .
C27 C 0.4685(3) 0.53898(14) 0.65632(9) 0.0220(6) Uani 1 1 d . . . . .
C28 C 0.4323(3) 0.47775(15) 0.63259(9) 0.0285(6) Uani 1 1 d . . . . .
H28 H 0.488029 0.458323 0.613151 0.034 Uiso 1 1 calc R U . . .
C29 C 0.3177(3) 0.44542(15) 0.63698(10) 0.0326(7) Uani 1 1 d . . . . .
H29 H 0.295758 0.403466 0.621186 0.039 Uiso 1 1 calc R U . . .
C30 C 0.2347(3) 0.47379(15) 0.66428(10) 0.0290(6) Uani 1 1 d . . . . .
H30 H 0.154277 0.451855 0.666055 0.035 Uiso 1 1 calc R U . . .
C31 C 0.2655(3) 0.53366(14) 0.68925(9) 0.0218(6) Uani 1 1 d . . . . .
C32 C 0.1687(3) 0.56568(14) 0.71729(10) 0.0235(6) Uani 1 1 d . . . . .
H32 H 0.216367 0.577698 0.748013 0.028 Uiso 1 1 calc R U . . .
C33 C 0.0584(3) 0.51730(15) 0.72493(11) 0.0290(7) Uani 1 1 d . . . . .
H33A H 0.003184 0.509259 0.695779 0.044 Uiso 1 1 calc R U . . .
H33B H 0.007246 0.538297 0.746719 0.044 Uiso 1 1 calc R U . . .
H33C H 0.094002 0.473316 0.737202 0.044 Uiso 1 1 calc R U . . .
C35 C 0.5925(3) 0.57441(15) 0.64730(9) 0.0234(6) Uani 1 1 d . . . . .
H35 H 0.602795 0.617564 0.665987 0.028 Uiso 1 1 calc R U . . .
C34 C 0.1071(3) 0.63235(15) 0.69605(12) 0.0338(7) Uani 1 1 d . . . . .
H34A H 0.073810 0.624247 0.663795 0.051 Uiso 1 1 calc R U . . .
H34B H 0.172309 0.668956 0.698327 0.051 Uiso 1 1 calc R U . . .
H34C H 0.036113 0.646309 0.712501 0.051 Uiso 1 1 calc R U . . .
C36 C 0.5876(3) 0.59429(17) 0.59692(9) 0.0310(7) Uani 1 1 d . . . . .
H36A H 0.590444 0.552509 0.578419 0.047 Uiso 1 1 calc R U . . .
H36B H 0.661738 0.623646 0.593250 0.047 Uiso 1 1 calc R U . . .
H36C H 0.507445 0.619467 0.586817 0.047 Uiso 1 1 calc R U . . .
C37 C 0.7119(3) 0.52927(16) 0.66095(10) 0.0299(7) Uani 1 1 d . . . . .
H37A H 0.704612 0.487082 0.642503 0.045 Uiso 1 1 calc R U . . .
H37B H 0.717923 0.517211 0.693424 0.045 Uiso 1 1 calc R U . . .
H37C H 0.789454 0.554670 0.655645 0.045 Uiso 1 1 calc R U . . .
C38 C 0.4452(2) 0.72340(13) 0.84292(8) 0.0169(5) Uani 1 1 d . . . . .
C39 C 0.3237(3) 0.71257(14) 0.85665(9) 0.0207(5) Uani 1 1 d . . . . .
C40 C 0.3054(3) 0.73278(14) 0.90060(9) 0.0241(6) Uani 1 1 d . . . . .
H40 H 0.223241 0.726633 0.910320 0.029 Uiso 1 1 calc R U . . .
C41 C 0.4044(3) 0.76152(15) 0.93015(9) 0.0259(6) Uani 1 1 d . . . . .
H41 H 0.390452 0.774956 0.960034 0.031 Uiso 1 1 calc R U . . .
C42 C 0.5238(3) 0.77077(14) 0.91636(9) 0.0241(6) Uani 1 1 d . . . . .
H42 H 0.591845 0.789882 0.937270 0.029 Uiso 1 1 calc R U . . .
C43 C 0.5475(3) 0.75287(13) 0.87259(9) 0.0193(5) Uani 1 1 d . . . . .
C44 C 0.6802(3) 0.76601(14) 0.85926(9) 0.0224(6) Uani 1 1 d . . . . .
H44 H 0.675898 0.756388 0.825794 0.027 Uiso 1 1 calc R U . . .
C45 C 0.7798(3) 0.71718(16) 0.88487(10) 0.0306(7) Uani 1 1 d . . . . .
H45A H 0.752196 0.669374 0.878859 0.046 Uiso 1 1 calc R U . . .
H45B H 0.787375 0.726382 0.917790 0.046 Uiso 1 1 calc R U . . .
H45C H 0.863710 0.724454 0.874398 0.046 Uiso 1 1 calc R U . . .
C46 C 0.7239(3) 0.84107(16) 0.86761(11) 0.0322(7) Uani 1 1 d . . . . .
H46A H 0.805312 0.848423 0.855392 0.048 Uiso 1 1 calc R U . . .
H46B H 0.736446 0.850560 0.900543 0.048 Uiso 1 1 calc R U . . .
H46C H 0.657754 0.872125 0.852220 0.048 Uiso 1 1 calc R U . . .
C47 C 0.2104(3) 0.68413(16) 0.82456(10) 0.0263(6) Uani 1 1 d . . . . .
H47 H 0.245504 0.662341 0.798142 0.032 Uiso 1 1 calc R U . . .
C48 C 0.1188(3) 0.7420(2) 0.80548(14) 0.0508(10) Uani 1 1 d . . . . .
H48A H 0.163949 0.773232 0.786917 0.076 Uiso 1 1 calc R U . . .
H48B H 0.090362 0.767777 0.830862 0.076 Uiso 1 1 calc R U . . .
H48C H 0.043592 0.722157 0.786471 0.076 Uiso 1 1 calc R U . . .
C49 C 0.1364(3) 0.62903(16) 0.84669(11) 0.0314(7) Uani 1 1 d . . . . .
H49A H 0.071515 0.608301 0.823525 0.047 Uiso 1 1 calc R U . . .
H49B H 0.093376 0.649916 0.870790 0.047 Uiso 1 1 calc R U . . .
H49C H 0.196407 0.593330 0.860026 0.047 Uiso 1 1 calc R U . . .
C50 C -0.0025(8) 0.5110(4) 0.5245(2) 0.0515(18) Uani 0.5 1 d D . P B -1
C51 C 0.0646(13) 0.4514(6) 0.5213(4) 0.056(3) Uani 0.5 1 d D . P B -1
H54 H 0.090165 0.425294 0.548225 0.067 Uiso 0.5 1 calc R U P B -1
C52 C 0.0968(8) 0.4276(5) 0.4801(3) 0.067(2) Uani 0.5 1 d D . P B -1
H55 H 0.145550 0.386580 0.478591 0.080 Uiso 0.5 1 calc R U P B -1
C53 C 0.055(2) 0.4658(10) 0.4416(5) 0.089(4) Uani 0.5 1 d D . P B -1
H50 H 0.072041 0.449653 0.412529 0.107 Uiso 0.5 1 calc R U P B -1
C54 C -0.0097(10) 0.5271(7) 0.4445(3) 0.087(3) Uani 0.5 1 d D . P B -1
H51 H -0.033293 0.554241 0.417899 0.104 Uiso 0.5 1 calc R U P B -1
C55 C -0.0403(17) 0.5486(9) 0.4856(4) 0.068(4) Uani 0.5 1 d D . P B -1
H52 H -0.088190 0.589911 0.487272 0.082 Uiso 0.5 1 calc R U P B -1
C56 C -0.034(3) 0.5350(12) 0.5693(5) 0.098(8) Uani 0.5 1 d D . P B -1
H56A H -0.082611 0.578379 0.565138 0.147 Uiso 0.5 1 calc R U P B -1
H56B H -0.087341 0.500127 0.582010 0.147 Uiso 0.5 1 calc R U P B -1
H56C H 0.045396 0.542273 0.590372 0.147 Uiso 0.5 1 calc R U P B -1
C50A C 0.4705(5) 0.7076(3) 0.49423(18) 0.0340(14) Uani 0.554(6) 1 d D U P C 1
C51A C 0.3517(8) 0.7004(5) 0.5091(4) 0.036(2) Uani 0.554(6) 1 d D U P C 1
H51A H 0.310770 0.739980 0.519453 0.043 Uiso 0.554(6) 1 calc R U P C 1
C53A C 0.2912(7) 0.6378(4) 0.5093(2) 0.0405(16) Uani 0.554(6) 1 d D U P C 1
H53A H 0.209862 0.634418 0.520027 0.049 Uiso 0.554(6) 1 calc R U P C 1
C52A C 0.3481(7) 0.5792(4) 0.4939(2) 0.0441(17) Uani 0.554(6) 1 d D U P C 1
H52A H 0.306213 0.535725 0.493601 0.053 Uiso 0.554(6) 1 calc R U P C 1
C54A C 0.4648(7) 0.5855(4) 0.4792(2) 0.0392(16) Uani 0.554(6) 1 d D U P C 1
H54A H 0.503420 0.545918 0.467817 0.047 Uiso 0.554(6) 1 calc R U P C 1
C55A C 0.5291(8) 0.6480(4) 0.4804(3) 0.0347(19) Uani 0.554(6) 1 d D U P C 1
H55A H 0.613251 0.650275 0.471723 0.042 Uiso 0.554(6) 1 calc R U P C 1
C56A C 0.5375(8) 0.7751(4) 0.4939(3) 0.0466(19) Uani 0.554(6) 1 d D U P C 1
H56X H 0.619955 0.768938 0.482205 0.070 Uiso 0.554(6) 1 calc R U P C 1
H56Y H 0.483342 0.807448 0.474270 0.070 Uiso 0.554(6) 1 calc R U P C 1
H56Z H 0.553383 0.793435 0.525157 0.070 Uiso 0.554(6) 1 calc R U P C 1
C50B C 0.3852(7) 0.6458(4) 0.4985(2) 0.042(2) Uani 0.446(6) 1 d D U P C 2
C51B C 0.4917(9) 0.6230(6) 0.4804(3) 0.038(2) Uani 0.446(6) 1 d D U P C 2
H51B H 0.495329 0.576614 0.470344 0.046 Uiso 0.446(6) 1 calc R U P C 2
C52B C 0.5911(10) 0.6661(5) 0.4767(3) 0.049(2) Uani 0.446(6) 1 d D U P C 2
H52B H 0.662621 0.649929 0.463085 0.059 Uiso 0.446(6) 1 calc R U P C 2
C53B C 0.5911(9) 0.7323(5) 0.4923(3) 0.052(2) Uani 0.446(6) 1 d D U P C 2
H53B H 0.664894 0.760763 0.491998 0.062 Uiso 0.446(6) 1 calc R U P C 2
C54B C 0.4822(9) 0.7576(5) 0.5084(3) 0.048(2) Uani 0.446(6) 1 d D U P C 2
H54B H 0.477504 0.804738 0.516671 0.058 Uiso 0.446(6) 1 calc R U P C 2
C55B C 0.3812(12) 0.7140(6) 0.5125(6) 0.046(3) Uani 0.446(6) 1 d D U P C 2
H55B H 0.307957 0.730588 0.524877 0.055 Uiso 0.446(6) 1 calc R U P C 2
C56B C 0.2770(13) 0.5972(8) 0.5038(5) 0.087(5) Uani 0.446(6) 1 d D U P C 2
H56L H 0.209412 0.621788 0.517208 0.130 Uiso 0.446(6) 1 calc R U P C 2
H56M H 0.241110 0.578963 0.473764 0.130 Uiso 0.446(6) 1 calc R U P C 2
H56N H 0.309605 0.559038 0.523935 0.130 Uiso 0.446(6) 1 calc R U P C 2

loop_
_atom_site_aniso_label
_atom_site_aniso_U_11
_atom_site_aniso_U_22
_atom_site_aniso_U_33
_atom_site_aniso_U_23
_atom_site_aniso_U_13
_atom_site_aniso_U_12
I1 0.02264(10) 0.02877(11) 0.02598(10) 0.00551(7) -0.00477(7) -0.00792(7)
Al1 0.0174(4) 0.0160(4) 0.0154(4) -0.0003(3) 0.0018(3) 0.0014(3)
I2 0.02657(10) 0.01983(9) 0.01607(9) -0.00201(6) 0.00356(7) 0.00473(7)
Al2 0.0151(4) 0.0147(4) 0.0148(4) 0.0009(3) 0.0005(3) -0.0007(3)
N2 0.0158(10) 0.0178(11) 0.0156(10) 0.0014(8) -0.0009(8) -0.0005(8)
I3 0.01520(8) 0.02317(10) 0.02231(9) -0.00085(7) 0.00293(6) -0.00171(6)
N3 0.0155(10) 0.0154(11) 0.0170(10) 0.0006(8) 0.0016(8) 0.0006(8)
N1 0.0182(10) 0.0155(10) 0.0159(10) -0.0017(8) 0.0045(8) 0.0003(8)
C1 0.0173(12) 0.0180(13) 0.0189(12) 0.0002(10) 0.0047(10) 0.0000(10)
C2 0.0383(16) 0.0166(13) 0.0178(13) -0.0006(10) 0.0052(11) 0.0076(11)
C5 0.053(2) 0.0377(18) 0.0170(14) -0.0046(13) -0.0023(13) 0.0104(15)
C6 0.0459(19) 0.0423(19) 0.0261(16) -0.0028(14) 0.0196(14) 0.0033(15)
C3A 0.041(3) 0.0220(18) 0.0197(17) -0.0008(14) 0.0056(15) 0.0087(16)
C4 0.0319(15) 0.0167(13) 0.0180(13) -0.0012(10) 0.0054(11) 0.0067(11)
C7A 0.0311(18) 0.024(3) 0.027(2) 0.0052(16) 0.0097(15) 0.0108(15)
C8A 0.034(2) 0.0173(16) 0.020(2) -0.0001(14) -0.0008(16) 0.0024(14)
C8B 0.060(12) 0.040(11) 0.07(2) -0.033(12) 0.040(13) -0.014(11)
C7B 0.060(11) 0.017(14) 0.042(14) -0.008(11) -0.007(11) 0.024(10)
C3B 0.066(14) 0.027(7) 0.024(6) 0.003(7) 0.018(8) 0.027(8)
C9 0.0150(12) 0.0164(12) 0.0150(12) 0.0017(10) 0.0027(9) 0.0041(10)
C10 0.0158(12) 0.0188(13) 0.0207(13) -0.0006(10) 0.0035(10) 0.0022(10)
C11 0.0211(14) 0.0289(16) 0.0247(15) -0.0056(12) -0.0020(11) -0.0037(11)
C12 0.0254(14) 0.0366(17) 0.0139(13) -0.0040(12) 0.0015(11) 0.0011(12)
C13 0.0189(13) 0.0245(14) 0.0191(13) 0.0004(11) 0.0067(10) 0.0010(11)
C14 0.0145(12) 0.0174(13) 0.0199(13) -0.0001(10) 0.0037(10) 0.0035(10)
C15 0.0186(13) 0.0247(14) 0.0195(13) 0.0065(11) -0.0021(10) -0.0036(11)
C16 0.0272(15) 0.0313(16) 0.0270(15) 0.0069(12) -0.0004(12) -0.0094(12)
C17 0.0175(13) 0.0420(18) 0.0293(15) 0.0079(13) 0.0050(12) 0.0016(12)
C18 0.0179(13) 0.0298(16) 0.0281(15) 0.0051(12) 0.0032(11) -0.0017(11)
C19 0.0183(14) 0.0432(19) 0.0377(18) 0.0065(14) 0.0064(13) -0.0006(13)
C20 0.0283(17) 0.0328(18) 0.069(2) 0.0160(17) 0.0115(16) -0.0057(14)
C21 0.0172(12) 0.0158(13) 0.0221(13) 0.0016(10) 0.0000(10) -0.0007(10)
C22 0.0225(13) 0.0167(13) 0.0201(13) 0.0050(10) 0.0014(10) -0.0027(10)
C23 0.0145(12) 0.0209(13) 0.0182(13) 0.0037(10) 0.0018(10) 0.0000(10)
C24 0.0370(16) 0.0173(14) 0.0245(14) 0.0022(11) 0.0008(12) 0.0024(12)
C25 0.0243(14) 0.0205(14) 0.0206(14) 0.0037(11) -0.0031(11) -0.0014(11)
C26 0.0227(13) 0.0168(13) 0.0152(12) 0.0019(10) -0.0065(10) 0.0000(10)
C27 0.0307(15) 0.0186(13) 0.0148(12) 0.0016(10) -0.0035(11) 0.0008(11)
C28 0.0423(17) 0.0243(15) 0.0183(14) -0.0029(11) 0.0020(12) 0.0020(13)
C29 0.0491(19) 0.0218(15) 0.0245(15) -0.0042(12) -0.0031(14) -0.0083(13)
C30 0.0319(16) 0.0280(16) 0.0252(15) 0.0005(12) -0.0028(12) -0.0072(13)
C31 0.0220(13) 0.0209(14) 0.0195(13) 0.0060(11) -0.0079(11) -0.0019(11)
C32 0.0180(13) 0.0199(14) 0.0309(15) 0.0030(11) -0.0024(11) -0.0024(10)
C33 0.0201(14) 0.0255(15) 0.0393(17) 0.0064(13) -0.0034(12) -0.0030(12)
C35 0.0290(15) 0.0247(15) 0.0158(13) -0.0011(11) 0.0002(11) 0.0035(12)
C34 0.0229(15) 0.0244(16) 0.053(2) 0.0104(14) 0.0024(14) 0.0004(12)
C36 0.0392(17) 0.0362(17) 0.0171(14) 0.0021(12) 0.0021(12) -0.0002(14)
C37 0.0310(16) 0.0343(17) 0.0236(15) -0.0030(13) 0.0015(12) 0.0103(13)
C38 0.0200(12) 0.0125(12) 0.0177(12) 0.0021(10) 0.0004(10) 0.0025(10)
C39 0.0209(13) 0.0189(13) 0.0216(13) 0.0029(11) 0.0005(11) 0.0022(10)
C40 0.0228(14) 0.0259(15) 0.0246(14) 0.0021(11) 0.0071(11) 0.0049(11)
C41 0.0350(16) 0.0247(15) 0.0182(13) -0.0025(11) 0.0040(12) 0.0055(12)
C42 0.0293(15) 0.0207(14) 0.0209(14) -0.0007(11) -0.0012(11) 0.0014(11)
C43 0.0224(13) 0.0136(12) 0.0214(13) 0.0000(10) 0.0012(10) 0.0010(10)
C44 0.0219(13) 0.0211(14) 0.0234(14) -0.0018(11) 0.0008(11) -0.0049(11)
C45 0.0214(14) 0.0366(17) 0.0321(16) -0.0028(13) -0.0018(12) 0.0014(12)
C46 0.0314(16) 0.0286(16) 0.0362(17) -0.0055(13) 0.0027(13) -0.0114(13)
C47 0.0174(13) 0.0373(17) 0.0245(14) -0.0043(12) 0.0033(11) -0.0036(12)
C48 0.0302(18) 0.056(2) 0.060(2) 0.0271(19) -0.0155(16) -0.0098(16)
C49 0.0280(15) 0.0279(16) 0.0378(17) -0.0041(13) 0.0025(13) -0.0049(12)
C50 0.050(4) 0.064(5) 0.041(4) -0.003(4) 0.009(3) 0.001(4)
C51 0.055(8) 0.050(6) 0.061(6) 0.011(5) 0.009(6) -0.006(5)
C52 0.055(5) 0.062(5) 0.087(6) -0.026(4) 0.022(5) -0.018(4)
C53 0.080(10) 0.137(11) 0.051(7) -0.032(7) 0.012(8) -0.030(7)
C54 0.068(6) 0.146(10) 0.040(4) 0.023(6) -0.013(5) -0.007(6)
C55 0.057(8) 0.083(9) 0.060(6) 0.021(5) -0.007(6) 0.009(6)
C56 0.103(16) 0.143(15) 0.051(8) -0.029(8) 0.019(9) 0.028(13)
C50A 0.036(3) 0.042(3) 0.022(3) -0.003(2) -0.002(2) 0.001(2)
C51A 0.033(4) 0.048(4) 0.026(4) 0.001(3) 0.004(3) 0.012(3)
C53A 0.029(4) 0.056(4) 0.035(3) 0.013(3) -0.004(3) 0.003(3)
C52A 0.050(4) 0.050(4) 0.028(3) 0.006(3) -0.010(3) -0.008(3)
C54A 0.058(4) 0.040(4) 0.017(3) -0.007(3) -0.004(3) 0.006(3)
C55A 0.039(5) 0.042(5) 0.027(3) -0.010(4) 0.019(4) -0.003(3)
C56A 0.053(5) 0.044(4) 0.043(4) -0.003(3) 0.009(3) -0.010(3)
C50B 0.033(4) 0.063(5) 0.028(4) 0.015(3) -0.010(3) -0.010(3)
C51B 0.053(5) 0.037(6) 0.021(4) -0.005(5) -0.010(4) -0.003(4)
C52B 0.052(6) 0.062(5) 0.035(5) 0.005(4) 0.017(5) 0.002(4)
C53B 0.057(5) 0.064(5) 0.036(4) 0.005(4) 0.008(4) -0.015(4)
C54B 0.078(6) 0.042(5) 0.022(4) -0.002(4) -0.001(4) -0.004(4)
C55B 0.046(6) 0.063(6) 0.031(6) 0.015(5) 0.012(5) 0.018(4)
C56B 0.076(8) 0.112(12) 0.064(9) 0.044(9) -0.015(7) -0.042(9)

loop_
_atom_type_symbol
_atom_type_description
_atom_type_scat_dispersion_real
_atom_type_scat_dispersion_imag
_atom_type_scat_source
C C 0.0033 0.0016 'International Tables Vol C Tables 4.2.6.8 and 6.1.1.4'
N N 0.0061 0.0033 'International Tables Vol C Tables 4.2.6.8 and 6.1.1.4'
Al Al 0.0645 0.0514 'International Tables Vol C Tables 4.2.6.8 and 6.1.1.4'
I I -0.4742 1.8119 'International Tables Vol C Tables 4.2.6.8 and 6.1.1.4'
H H 0.0000 0.0000 'International Tables Vol C Tables 4.2.6.8 and 6.1.1.4'

loop_
_geom_angle_atom_site_label_1
_geom_angle_atom_site_label_2
_geom_angle_atom_site_label_3
_geom_angle
C1 Al1 I2 110.61(8)
C1 Al1 I1 91.24(8)
I2 Al1 I1 105.25(3)
C1 Al1 Al2 124.44(8)
I2 Al1 Al2 107.50(3)
I1 Al1 Al2 115.78(3)
N3 Al2 N2 96.30(9)
N3 Al2 I3 101.17(7)
N2 Al2 I3 102.48(7)
N3 Al2 Al1 118.30(7)
N2 Al2 Al1 126.24(7)
I3 Al2 Al1 108.77(3)
C23 N2 C26 117.8(2)
C23 N2 Al2 120.02(17)
C26 N2 Al2 121.96(16)
C21 N3 C38 115.7(2)
C21 N3 Al2 119.41(18)
C38 N3 Al2 124.86(16)
C1 N1 C9 126.2(2)
C1 N1 C4 115.1(2)
C9 N1 C4 118.14(19)
N1 C1 C2 108.6(2)
N1 C1 Al1 131.54(19)
C2 C1 Al1 119.34(18)
C5 C2 C6 108.9(3)
C5 C2 C3A 109.6(3)
C6 C2 C3A 114.2(3)
C5 C2 C1 115.2(2)
C6 C2 C1 106.0(2)
C3A C2 C1 103.0(2)
C5 C2 C3B 123.3(11)
C6 C2 C3B 94.3(12)
C1 C2 C3B 106.1(6)
C2 C5 H5A 109.5
C2 C5 H5B 109.5
H5A C5 H5B 109.5
C2 C5 H5C 109.5
H5A C5 H5C 109.5
H5B C5 H5C 109.5
C2 C6 H6A 109.5
C2 C6 H6B 109.5
H6A C6 H6B 109.5
C2 C6 H6C 109.5
H6A C6 H6C 109.5
H6B C6 H6C 109.5
C4 C3A C2 107.0(3)
C4 C3A H3A 110.3
C2 C3A H3A 110.3
C4 C3A H3B 110.3
C2 C3A H3B 110.3
H3A C3A H3B 108.6
C8A C4 C3A 112.1(3)
C7B C4 C3B 116.2(14)
C8A C4 C7A 107.7(3)
C3A C4 C7A 114.3(3)
C7B C4 C8B 110.8(14)
C3B C4 C8B 102.9(14)
C7B C4 N1 114.6(10)
C8A C4 N1 111.7(2)
C3A C4 N1 100.2(2)
C3B C4 N1 102.3(6)
C7A C4 N1 110.9(3)
C8B C4 N1 109.2(10)
C4 C7A H7A 109.5
C4 C7A H7B 109.5
H7A C7A H7B 109.5
C4 C7A H7C 109.5
H7A C7A H7C 109.5
H7B C7A H7C 109.5
C4 C8A H8A 109.5
C4 C8A H8B 109.5
H8A C8A H8B 109.5
C4 C8A H8C 109.5
H8A C8A H8C 109.5
H8B C8A H8C 109.5
C4 C8B H8X 109.5
C4 C8B H8Y 109.5
H8X C8B H8Y 109.5
C4 C8B H8Z 109.5
H8X C8B H8Z 109.5
H8Y C8B H8Z 109.5
C4 C7B H7X 109.5
C4 C7B H7Y 109.5
H7X C7B H7Y 109.5
C4 C7B H7Z 109.5
H7X C7B H7Z 109.5
H7Y C7B H7Z 109.5
C4 C3B C2 106.5(9)
C4 C3B H3X 110.4
C2 C3B H3X 110.4
C4 C3B H3Y 110.4
C2 C3B H3Y 110.4
H3X C3B H3Y 108.6
C14 C9 C10 121.8(2)
C14 C9 N1 121.2(2)
C10 C9 N1 117.0(2)
C11 C10 C9 117.7(2)
C11 C10 C18 117.5(2)
C9 C10 C18 124.8(2)
C12 C11 C10 121.8(3)
C12 C11 H11 119.1
C10 C11 H11 119.1
C11 C12 C13 119.6(2)
C11 C12 H12 120.2
C13 C12 H12 120.2
C12 C13 C14 121.6(2)
C12 C13 H13 119.2
C14 C13 H13 119.2
C13 C14 C9 117.4(2)
C13 C14 C15 116.8(2)
C9 C14 C15 125.6(2)
C14 C15 C17 110.6(2)
C14 C15 C16 112.1(2)
C17 C15 C16 108.0(2)
C14 C15 H15 108.7
C17 C15 H15 108.7
C16 C15 H15 108.7
C15 C16 H16A 109.5
C15 C16 H16B 109.5
H16A C16 H16B 109.5
C15 C16 H16C 109.5
H16A C16 H16C 109.5
H16B C16 H16C 109.5
C15 C17 H17A 109.5
C15 C17 H17B 109.5
H17A C17 H17B 109.5
C15 C17 H17C 109.5
H17A C17 H17C 109.5
H17B C17 H17C 109.5
C10 C18 C20 111.0(2)
C10 C18 C19 112.4(2)
C20 C18 C19 109.9(2)
C10 C18 H18 107.8
C20 C18 H18 107.8
C19 C18 H18 107.8
C18 C19 H19A 109.5
C18 C19 H19B 109.5
H19A C19 H19B 109.5
C18 C19 H19C 109.5
H19A C19 H19C 109.5
H19B C19 H19C 109.5
C18 C20 H20A 109.5
C18 C20 H20B 109.5
H20A C20 H20B 109.5
C18 C20 H20C 109.5
H20A C20 H20C 109.5
H20B C20 H20C 109.5
N3 C21 C22 124.0(2)
N3 C21 C24 120.3(2)
C22 C21 C24 115.7(2)
C23 C22 C21 127.7(2)
C23 C22 H22 116.1
C21 C22 H22 116.1
N2 C23 C22 122.9(2)
N2 C23 C25 121.2(2)
C22 C23 C25 115.9(2)
C21 C24 H24A 109.5
C21 C24 H24B 109.5
H24A C24 H24B 109.5
C21 C24 H24C 109.5
H24A C24 H24C 109.5
H24B C24 H24C 109.5
C23 C25 H25A 109.5
C23 C25 H25B 109.5
H25A C25 H25B 109.5
C23 C25 H25C 109.5
H25A C25 H25C 109.5
H25B C25 H25C 109.5
C27 C26 C31 121.6(2)
C27 C26 N2 120.0(2)
C31 C26 N2 118.3(2)
C26 C27 C28 117.7(3)
C26 C27 C35 124.1(2)
C28 C27 C35 118.2(3)
C29 C28 C27 121.2(3)
C29 C28 H28 119.4
C27 C28 H28 119.4
C28 C29 C30 120.1(3)
C28 C29 H29 120.0
C30 C29 H29 120.0
C29 C30 C31 121.6(3)
C29 C30 H30 119.2
C31 C30 H30 119.2
C30 C31 C26 117.6(3)
C30 C31 C32 120.3(2)
C26 C31 C32 122.0(2)
C31 C32 C33 113.7(2)
C31 C32 C34 113.1(2)
C33 C32 C34 107.1(2)
C31 C32 H32 107.5
C33 C32 H32 107.5
C34 C32 H32 107.5
C32 C33 H33A 109.5
C32 C33 H33B 109.5
H33A C33 H33B 109.5
C32 C33 H33C 109.5
H33A C33 H33C 109.5
H33B C33 H33C 109.5
C27 C35 C36 111.6(2)
C27 C35 C37 112.3(2)
C36 C35 C37 108.4(2)
C27 C35 H35 108.1
C36 C35 H35 108.1
C37 C35 H35 108.1
C32 C34 H34A 109.5
C32 C34 H34B 109.5
H34A C34 H34B 109.5
C32 C34 H34C 109.5
H34A C34 H34C 109.5
H34B C34 H34C 109.5
C35 C36 H36A 109.5
C35 C36 H36B 109.5
H36A C36 H36B 109.5
C35 C36 H36C 109.5
H36A C36 H36C 109.5
H36B C36 H36C 109.5
C35 C37 H37A 109.5
C35 C37 H37B 109.5
H37A C37 H37B 109.5
C35 C37 H37C 109.5
H37A C37 H37C 109.5
H37B C37 H37C 109.5
C39 C38 C43 121.5(2)
C39 C38 N3 117.6(2)
C43 C38 N3 120.8(2)
C40 C39 C38 118.3(2)
C40 C39 C47 119.2(2)
C38 C39 C47 122.4(2)
C41 C40 C39 121.0(3)
C41 C40 H40 119.5
C39 C40 H40 119.5
C40 C41 C42 119.9(3)
C40 C41 H41 120.0
C42 C41 H41 120.0
C41 C42 C43 121.8(3)
C41 C42 H42 119.1
C43 C42 H42 119.1
C42 C43 C38 117.5(2)
C42 C43 C44 119.0(2)
C38 C43 C44 123.5(2)
C43 C44 C45 110.7(2)
C43 C44 C46 112.4(2)
C45 C44 C46 109.9(2)
C43 C44 H44 107.9
C45 C44 H44 107.9
C46 C44 H44 107.9
C44 C45 H45A 109.5
C44 C45 H45B 109.5
H45A C45 H45B 109.5
C44 C45 H45C 109.5
H45A C45 H45C 109.5
H45B C45 H45C 109.5
C44 C46 H46A 109.5
C44 C46 H46B 109.5
H46A C46 H46B 109.5
C44 C46 H46C 109.5
H46A C46 H46C 109.5
H46B C46 H46C 109.5
C39 C47 C49 112.9(2)
C39 C47 C48 111.0(3)
C49 C47 C48 110.1(2)
C39 C47 H47 107.6
C49 C47 H47 107.6
C48 C47 H47 107.6
C47 C48 H48A 109.5
C47 C48 H48B 109.5
H48A C48 H48B 109.5
C47 C48 H48C 109.5
H48A C48 H48C 109.5
H48B C48 H48C 109.5
C47 C49 H49A 109.5
C47 C49 H49B 109.5
H49A C49 H49B 109.5
C47 C49 H49C 109.5
H49A C49 H49C 109.5
H49B C49 H49C 109.5
C51 C50 C55 118.9(9)
C51 C50 C56 120.8(9)
C55 C50 C56 120.4(10)
C50 C51 C52 122.4(10)
C50 C51 H54 118.8
C52 C51 H54 118.8
C53 C52 C51 117.4(11)
C53 C52 H55 121.3
C51 C52 H55 121.3
C52 C53 C54 120.8(12)
C52 C53 H50 119.6
C54 C53 H50 119.6
C55 C54 C53 120.0(11)
C55 C54 H51 120.0
C53 C54 H51 120.0
C54 C55 C50 120.4(11)
C54 C55 H52 119.8
C50 C55 H52 119.8
C50 C56 H56A 109.5
C50 C56 H56B 109.5
H56A C56 H56B 109.5
C50 C56 H56C 109.5
H56A C56 H56C 109.5
H56B C56 H56C 109.5
C51A C50A C55A 117.4(6)
C51A C50A C56A 122.5(6)
C55A C50A C56A 120.1(6)
C53A C51A C50A 121.9(8)
C53A C51A H51A 119.1
C50A C51A H51A 119.1
C51A C53A C52A 120.3(7)
C51A C53A H53A 119.8
C52A C53A H53A 119.8
C54A C52A C53A 118.5(7)
C54A C52A H52A 120.8
C53A C52A H52A 120.8
C52A C54A C55A 121.8(7)
C52A C54A H54A 119.1
C55A C54A H54A 119.1
C54A C55A C50A 120.1(7)
C54A C55A H55A 120.0
C50A C55A H55A 120.0
C50A C56A H56X 109.5
C50A C56A H56Y 109.5
H56X C56A H56Y 109.5
C50A C56A H56Z 109.5
H56X C56A H56Z 109.5
H56Y C56A H56Z 109.5
C51B C50B C55B 118.8(8)
C51B C50B C56B 120.2(10)
C55B C50B C56B 121.0(10)
C52B C51B C50B 120.5(9)
C52B C51B H51B 119.8
C50B C51B H51B 119.8
C51B C52B C53B 121.3(9)
C51B C52B H52B 119.3
C53B C52B H52B 119.3
C52B C53B C54B 119.2(8)
C52B C53B H53B 120.4
C54B C53B H53B 120.4
C55B C54B C53B 119.5(9)
C55B C54B H54B 120.3
C53B C54B H54B 120.3
C54B C55B C50B 120.5(10)
C54B C55B H55B 119.8
C50B C55B H55B 119.8
C50B C56B H56L 109.5
C50B C56B H56M 109.5
H56L C56B H56M 109.5
C50B C56B H56N 109.5
H56L C56B H56N 109.5
H56M C56B H56N 109.5

loop_
_geom_bond_atom_site_label_1
_geom_bond_atom_site_label_2
_geom_bond_distance
I1 Al1 2.6077(9)
Al1 C1 2.094(3)
Al1 I2 2.5537(8)
Al1 Al2 2.6327(11)
Al2 N3 1.919(2)
Al2 N2 1.931(2)
Al2 I3 2.6258(9)
N2 C23 1.341(3)
N2 C26 1.457(3)
N3 C21 1.335(3)
N3 C38 1.458(3)
N1 C1 1.304(3)
N1 C9 1.470(3)
N1 C4 1.549(3)
C1 C2 1.535(4)
C2 C5 1.527(4)
C2 C6 1.534(4)
C2 C3A 1.534(4)
C2 C3B 1.543(14)
C5 H5A 0.9800
C5 H5B 0.9800
C5 H5C 0.9800
C6 H6A 0.9800
C6 H6B 0.9800
C6 H6C 0.9800
C3A C4 1.522(4)
C3A H3A 0.9900
C3A H3B 0.9900
C4 C7B 1.500(12)
C4 C8A 1.510(4)
C4 C3B 1.522(14)
C4 C7A 1.528(4)
C4 C8B 1.540(13)
C7A H7A 0.9800
C7A H7B 0.9800
C7A H7C 0.9800
C8A H8A 0.9800
C8A H8B 0.9800
C8A H8C 0.9800
C8B H8X 0.9800
C8B H8Y 0.9800
C8B H8Z 0.9800
C7B H7X 0.9800
C7B H7Y 0.9800
C7B H7Z 0.9800
C3B H3X 0.9900
C3B H3Y 0.9900
C9 C14 1.405(4)
C9 C10 1.409(3)
C10 C11 1.391(4)
C10 C18 1.521(4)
C11 C12 1.372(4)
C11 H11 0.9500
C12 C13 1.385(4)
C12 H12 0.9500
C13 C14 1.395(4)
C13 H13 0.9500
C14 C15 1.520(3)
C15 C17 1.532(4)
C15 C16 1.543(4)
C15 H15 1.0000
C16 H16A 0.9800
C16 H16B 0.9800
C16 H16C 0.9800
C17 H17A 0.9800
C17 H17B 0.9800
C17 H17C 0.9800
C18 C20 1.524(4)
C18 C19 1.535(4)
C18 H18 1.0000
C19 H19A 0.9800
C19 H19B 0.9800
C19 H19C 0.9800
C20 H20A 0.9800
C20 H20B 0.9800
C20 H20C 0.9800
C21 C22 1.393(4)
C21 C24 1.505(4)
C22 C23 1.393(4)
C22 H22 0.9500
C23 C25 1.511(3)
C24 H24A 0.9800
C24 H24B 0.9800
C24 H24C 0.9800
C25 H25A 0.9800
C25 H25B 0.9800
C25 H25C 0.9800
C26 C27 1.402(4)
C26 C31 1.411(4)
C27 C28 1.404(4)
C27 C35 1.522(4)
C28 C29 1.374(4)
C28 H28 0.9500
C29 C30 1.378(5)
C29 H29 0.9500
C30 C31 1.389(4)
C30 H30 0.9500
C31 C32 1.526(4)
C32 C33 1.528(4)
C32 C34 1.539(4)
C32 H32 1.0000
C33 H33A 0.9800
C33 H33B 0.9800
C33 H33C 0.9800
C35 C36 1.530(4)
C35 C37 1.533(4)
C35 H35 1.0000
C34 H34A 0.9800
C34 H34B 0.9800
C34 H34C 0.9800
C36 H36A 0.9800
C36 H36B 0.9800
C36 H36C 0.9800
C37 H37A 0.9800
C37 H37B 0.9800
C37 H37C 0.9800
C38 C39 1.402(4)
C38 C43 1.407(4)
C39 C40 1.393(4)
C39 C47 1.515(4)
C40 C41 1.376(4)
C40 H40 0.9500
C41 C42 1.378(4)
C41 H41 0.9500
C42 C43 1.392(4)
C42 H42 0.9500
C43 C44 1.515(4)
C44 C45 1.528(4)
C44 C46 1.535(4)
C44 H44 1.0000
C45 H45A 0.9800
C45 H45B 0.9800
C45 H45C 0.9800
C46 H46A 0.9800
C46 H46B 0.9800
C46 H46C 0.9800
C47 C49 1.519(4)
C47 C48 1.532(4)
C47 H47 1.0000
C48 H48A 0.9800
C48 H48B 0.9800
C48 H48C 0.9800
C49 H49A 0.9800
C49 H49B 0.9800
C49 H49C 0.9800
C50 C51 1.361(11)
C50 C55 1.373(11)
C50 C56 1.482(13)
C51 C52 1.383(11)
C51 H54 0.9500
C52 C53 1.376(12)
C52 H55 0.9500
C53 C54 1.380(12)
C53 H50 0.9500
C54 C55 1.360(11)
C54 H51 0.9500
C55 H52 0.9500
C56 H56A 0.9800
C56 H56B 0.9800
C56 H56C 0.9800
C50A C51A 1.380(9)
C50A C55A 1.397(8)
C50A C56A 1.485(9)
C51A C53A 1.370(9)
C51A H51A 0.9500
C53A C52A 1.388(9)
C53A H53A 0.9500
C52A C54A 1.355(9)
C52A H52A 0.9500
C54A C55A 1.385(8)
C54A H54A 0.9500
C55A H55A 0.9500
C56A H56X 0.9800
C56A H56Y 0.9800
C56A H56Z 0.9800
C50B C51B 1.373(10)
C50B C55B 1.388(11)
C50B C56B 1.497(11)
C51B C52B 1.350(10)
C51B H51B 0.9500
C52B C53B 1.364(10)
C52B H52B 0.9500
C53B C54B 1.383(10)
C53B H53B 0.9500
C54B C55B 1.371(11)
C54B H54B 0.9500
C55B H55B 0.9500
C56B H56L 0.9800
C56B H56M 0.9800
C56B H56N 0.9800
